data_7126908
loop_
_publ_author_name
'Ou, Xiao'
'Li, Xizhen'
'Rong, Haowei'
'Yu, Lian'
'Lu, Ming'

_publ_section_title
;
 A general method for cultivating single crystals from melt microdroplets.
;
_journal_issue 69
_journal_name_full 'Chemical communications (Cambridge, England)'
_journal_page_first 9950
_journal_page_last 9953
_journal_paper_doi 10.1039/d0cc03157g
_journal_volume 56
_journal_year 2020
_chemical_absolute_configuration ad
_chemical_formula_moiety 'C17 H25 N3 O2'
_chemical_formula_sum 'C17 H26 N3 O2'
_chemical_formula_weight 304.41
_chemical_melting_point 428
_chemical_name_common Vildagliptin
_space_group_crystal_system orthorhombic
_space_group_IT_number 19
_space_group_name_Hall 'P 2ac 2ab'
_space_group_name_H-M_alt 'P 21 21 21'
_atom_sites_solution_hydrogens mixed
_atom_sites_solution_primary dual
_audit_creation_date 2020-01-02
_audit_creation_method
;
Olex2 1.3
(compiled Nov 21 2019 18:26:39 for OlexSys, GUI svn.r6003)
;
_audit_update_record
;
2020-03-01 deposited with the CCDC.	2020-07-13 downloaded from the CCDC.
;
_cell_angle_alpha 90
_cell_angle_beta 90
_cell_angle_gamma 90
_cell_formula_units_Z 4
_cell_length_a 10.14270(10)
_cell_length_b 10.60440(10)
_cell_length_c 14.51410(10)
_cell_measurement_reflns_used 11987
_cell_measurement_temperature 100.01(10)
_cell_measurement_theta_max 75.7290
_cell_measurement_theta_min 5.1370
_cell_volume 1561.10(2)
_computing_cell_refinement 'CrysAlisPro 1.171.40.54a (Rigaku OD, 2019)'
_computing_data_collection 'CrysAlisPro 1.171.40.54a (Rigaku OD, 2019)'
_computing_data_reduction 'CrysAlisPro 1.171.40.54a (Rigaku OD, 2019)'
_computing_molecular_graphics 'Olex2 1.3 (Dolomanov et al., 2009)'
_computing_publication_material 'Olex2 1.3 (Dolomanov et al., 2009)'
_computing_structure_refinement 'SHELXL 2016/6 (Sheldrick, 2015)'
_computing_structure_solution 'SHELXT 2014/5 (Sheldrick, 2014)'
_diffrn_ambient_environment N~2~
_diffrn_ambient_temperature 100.01(10)
_diffrn_detector 'CCD plate'
_diffrn_detector_area_resol_mean 10.0000
_diffrn_detector_type HyPix
_diffrn_measured_fraction_theta_full 1.000
_diffrn_measured_fraction_theta_max 0.967
_diffrn_measurement_details
;
List of Runs (angles in degrees, time in seconds):

  # Type    Start    End  Width  t~exp~   \w     \q     \k     \f   Frames
#--------------------------------------------------------------------------
  1  \w    -63.00  26.00   0.50    0.05    --  -46.62  57.00   0.00  178
  2  \w     74.00 120.00   0.50    0.05    --   46.62 127.00  58.00   92
  3  \w     87.00 178.00   0.50    0.11    --  105.44  13.00  -4.00  182
  4  \w     33.00 117.00   0.50    0.11    --  105.44-125.00  60.00  168
  5  \w     15.00  95.00   0.50    0.05    --   46.62-125.00-150.00  160
  6  \w   -112.00 -27.00   0.50    0.11    -- -100.00 116.00 155.00  170
  7  \w   -117.00 -27.00   0.50    0.11    -- -100.00  61.00 -30.00  180
  8  \w   -119.00 -30.00   0.50    0.05    --  -46.62 -57.00  60.00  178
  9  \w   -119.00 -23.00   0.50    0.05    --  -46.62 -77.00  30.00  192
 10  \w   -123.00 -28.00   0.50    0.05    --  -46.62 -13.00-176.00  190
 11  \w   -119.00 -23.00   0.50    0.05    --  -46.62 -77.00-180.00  192
 12  \w   -119.00 -23.00   0.50    0.05    --  -46.62 -77.00 -30.00  192
 13  \w   -124.00 -27.00   0.50    0.11    -- -100.00  77.00 -30.00  194
 14  \w   -173.00 -70.00   0.50    0.11    -- -100.00-127.00 -17.00  206
 15  \w   -173.00 -82.00   0.50    0.11    -- -100.00 -61.00-180.00  182
 16  \w   -172.00-135.00   0.50    0.11    -- -100.00 -45.00  90.00   74
;
_diffrn_measurement_device 'four-circle diffractometer'
_diffrn_measurement_device_type 'XtaLAB Synergy R, DW system, HyPix'
_diffrn_measurement_method '\w scans'
_diffrn_orient_matrix_type 'CrysAlisPro convention (1999,Acta A55,543-557)'
_diffrn_orient_matrix_UB_11 0.0002758000
_diffrn_orient_matrix_UB_12 -0.0507122000
_diffrn_orient_matrix_UB_13 -0.0994573000
_diffrn_orient_matrix_UB_21 0.0256063000
_diffrn_orient_matrix_UB_22 0.1342618000
_diffrn_orient_matrix_UB_23 -0.0365362000
_diffrn_orient_matrix_UB_31 0.1496417000
_diffrn_orient_matrix_UB_32 -0.0228911000
_diffrn_orient_matrix_UB_33 0.0064125000
_diffrn_radiation_monochromator mirror
_diffrn_radiation_probe x-ray
_diffrn_radiation_type 'Cu K\a'
_diffrn_radiation_wavelength 1.54184
_diffrn_reflns_av_R_equivalents 0.0522
_diffrn_reflns_av_unetI/netI 0.0311
_diffrn_reflns_Laue_measured_fraction_full 1.000
_diffrn_reflns_Laue_measured_fraction_max 0.967
_diffrn_reflns_limit_h_max 12
_diffrn_reflns_limit_h_min -9
_diffrn_reflns_limit_k_max 13
_diffrn_reflns_limit_k_min -12
_diffrn_reflns_limit_l_max 18
_diffrn_reflns_limit_l_min -18
_diffrn_reflns_number 14740
_diffrn_reflns_point_group_measured_fraction_full 0.999
_diffrn_reflns_point_group_measured_fraction_max 0.947
_diffrn_reflns_theta_full 67.684
_diffrn_reflns_theta_max 76.016
_diffrn_reflns_theta_min 5.166
_diffrn_source 'Rotating-anode X-ray tube'
_diffrn_source_type 'Rigaku (Cu) X-ray Source'
_exptl_absorpt_coefficient_mu 0.685
_exptl_absorpt_correction_T_max 1.00000
_exptl_absorpt_correction_T_min 0.66427
_exptl_absorpt_correction_type multi-scan
_exptl_absorpt_process_details
;
CrysAlisPro 1.171.40.54a (Rigaku Oxford Diffraction, 2019)
Empirical absorption correction using spherical harmonics,
 implemented in SCALE3 ABSPACK scaling algorithm.
;
_exptl_crystal_colour 'clear light colourless'
_exptl_crystal_density_diffrn 1.295
_exptl_crystal_description block
_exptl_crystal_F_000 660
_exptl_crystal_recrystallization_method 'From the Melt'
_exptl_crystal_size_max 0.14
_exptl_crystal_size_mid 0.09
_exptl_crystal_size_min 0.05
_refine_diff_density_max 0.273
_refine_diff_density_min -0.249
_refine_diff_density_rms 0.069
_refine_ls_abs_structure_details
;
 Flack x determined using 1184 quotients [(I+)-(I-)]/[(I+)+(I-)]
 (Parsons, Flack and Wagner, Acta Cryst. B69 (2013) 249-259).
;
_refine_ls_abs_structure_Flack -0.06(11)
_refine_ls_extinction_method none
_refine_ls_goodness_of_fit_ref 1.086
_refine_ls_hydrogen_treatment mixed
_refine_ls_matrix_type full
_refine_ls_number_parameters 203
_refine_ls_number_reflns 3087
_refine_ls_number_restraints 0
_refine_ls_restrained_S_all 1.086
_refine_ls_R_factor_all 0.0410
_refine_ls_R_factor_gt 0.0384
_refine_ls_shift/su_max 0.000
_refine_ls_shift/su_mean 0.000
_refine_ls_structure_factor_coef Fsqd
_refine_ls_weighting_details 'w=1/[\s^2^(Fo^2^)+(0.0648P)^2^+0.2077P] where P=(Fo^2^+2Fc^2^)/3'
_refine_ls_weighting_scheme calc
_refine_ls_wR_factor_gt 0.0994
_refine_ls_wR_factor_ref 0.1027
_reflns_Friedel_coverage 0.702
_reflns_Friedel_fraction_full 0.997
_reflns_Friedel_fraction_max 0.918
_reflns_number_gt 2938
_reflns_number_total 3087
_reflns_threshold_expression 'I > 2\s(I)'
_cod_data_source_file d0cc03157g2.cif
_cod_data_source_block Vildagliptin-100k-HWRong
_cod_depositor_comments
;
The following automatic conversions were performed:

data item '_chemical_melting_point' value '428K' was changed to '428'
-- the value should be numeric and without a unit designator.

Automatic conversion script
Id: cif_fix_values 7556 2019-12-06 15:28:31Z antanas 

 Adding full bibliography for 7126896--7126915.cif.
;
_cod_database_code 7126908
_shelx_shelxl_version_number 2016/6
_shelx_space_group_comment
;
The symmetry employed for this shelxl refinement is uniquely defined
by the following loop, which should always be used as a source of
symmetry information in preference to the above space-group names.
They are only intended as comments.
;
_reflns_odcompleteness_completeness 100.00
_reflns_odcompleteness_iscentric 1
_reflns_odcompleteness_theta 66.97
_olex2_refinement_description
;
1. Fixed Uiso
 At 1.2 times of:
  All C(H) groups, All C(H,H) groups, All N(H) groups
 At 1.5 times of:
  All O(H) groups
2.a Ternary CH refined with riding coordinates:
 C008(H008), C00C(H00G), C00G(H00L)
2.b Secondary CH2 refined with riding coordinates:
 C007(H00A,H00B), C00A(H00C,H00D), C00B(H00E,H00F), C00D(H00H,H00I), C00E(H00J,
 H00K), C00H(H00M,H00N), C00I(H00O,H00P), C00J(H00Q,H00R), C00K(H00S,H00T),
 C00M(H00U,H00V)
2.c Idealised tetrahedral OH refined as rotating group:
 O002(H002)
;
_olex2_submission_special_instructions 'No special instructions were received'
_oxdiff_exptl_absorpt_empirical_details
;
Empirical correction (ABSPACK) includes:
- Absorption correction using spherical harmonics
- Frame scaling
;
_oxdiff_exptl_absorpt_empirical_full_max 1.293
_oxdiff_exptl_absorpt_empirical_full_min 0.734

loop_
_space_group_symop_operation_xyz
'x, y, z'
'-x+1/2, -y, z+1/2'
'-x, y+1/2, -z+1/2'
'x+1/2, -y+1/2, -z'

loop_
_atom_site_label
_atom_site_type_symbol
_atom_site_fract_x
_atom_site_fract_y
_atom_site_fract_z
_atom_site_U_iso_or_equiv
_atom_site_adp_type
_atom_site_occupancy
_atom_site_site_symmetry_order
_atom_site_calc_flag
_atom_site_refinement_flags_posn
_atom_site_refinement_flags_adp
_atom_site_refinement_flags_occupancy
_atom_site_disorder_assembly
_atom_site_disorder_group
O001 O 0.91347(15) 0.21996(13) 0.25902(10) 0.0243(3) Uani 1 1 d . . . . .
O002 O 0.81501(16) 0.44394(15) 0.68809(9) 0.0253(3) Uani 1 1 d . . . . .
H002 H 0.796672 0.488748 0.732317 0.038 Uiso 1 1 calc R U . . .
N003 N 0.76019(17) 0.06519(16) 0.26127(11) 0.0207(4) Uani 1 1 d . . . . .
N004 N 0.7650(2) 0.38733(17) 0.35195(12) 0.0227(4) Uani 1 1 d . . . . .
H004 H 0.856(3) 0.382(3) 0.3468(18) 0.027 Uiso 1 1 d . U . . .
C005 C 0.8063(2) 0.18038(19) 0.28515(13) 0.0199(4) Uani 1 1 d . . . . .
N006 N 0.8079(2) -0.0184(2) 0.03473(14) 0.0372(5) Uani 1 1 d . . . . .
C007 C 0.6078(2) 0.5037(2) 0.61574(14) 0.0223(4) Uani 1 1 d . . . . .
H00A H 0.585241 0.558066 0.667113 0.027 Uiso 1 1 calc R U . . .
H00B H 0.572320 0.420452 0.628024 0.027 Uiso 1 1 calc R U . . .
C008 C 0.7528(2) 0.68130(18) 0.49924(14) 0.0232(4) Uani 1 1 d . . . . .
H008 H 0.788292 0.765752 0.487539 0.028 Uiso 1 1 calc R U . . .
C009 C 0.7574(2) 0.4959(2) 0.60626(13) 0.0204(4) Uani 1 1 d . . . . .
C00A C 0.6398(2) 0.0040(2) 0.29744(15) 0.0244(4) Uani 1 1 d . . . . .
H00C H 0.561044 0.045024 0.274285 0.029 Uiso 1 1 calc R U . . .
H00D H 0.638381 0.005507 0.364253 0.029 Uiso 1 1 calc R U . . .
C00B C 0.8133(2) 0.62741(19) 0.58772(13) 0.0220(4) Uani 1 1 d . . . . .
H00E H 0.908370 0.622595 0.581326 0.026 Uiso 1 1 calc R U . . .
H00F H 0.793419 0.682555 0.639202 0.026 Uiso 1 1 calc R U . . .
C00C C 0.5474(2) 0.5562(2) 0.52688(14) 0.0236(5) Uani 1 1 d . . . . .
H00G H 0.451405 0.560831 0.533469 0.028 Uiso 1 1 calc R U . . .
C00D C 0.7179(2) 0.25743(19) 0.34842(14) 0.0230(4) Uani 1 1 d . . . . .
H00H H 0.627972 0.255693 0.325614 0.028 Uiso 1 1 calc R U . . .
H00I H 0.718540 0.221305 0.409814 0.028 Uiso 1 1 calc R U . . .
C00E C 0.5822(2) 0.4692(2) 0.44599(14) 0.0230(4) Uani 1 1 d . . . . .
H00J H 0.546622 0.385625 0.457052 0.028 Uiso 1 1 calc R U . . .
H00K H 0.543311 0.501636 0.389743 0.028 Uiso 1 1 calc R U . . .
C00F C 0.7321(2) 0.46126(18) 0.43512(13) 0.0201(4) Uani 1 1 d . . . . .
C00G C 0.8452(2) -0.02490(18) 0.21349(14) 0.0213(4) Uani 1 1 d . . . . .
H00L H 0.937999 -0.010116 0.229007 0.026 Uiso 1 1 calc R U . . .
C00H C 0.7872(2) 0.59366(19) 0.41883(13) 0.0227(4) Uani 1 1 d . . . . .
H00M H 0.750877 0.627648 0.362214 0.027 Uiso 1 1 calc R U . . .
H00N H 0.882232 0.589145 0.412056 0.027 Uiso 1 1 calc R U . . .
C00I C 0.7924(2) 0.40881(19) 0.52564(13) 0.0202(4) Uani 1 1 d . . . . .
H00O H 0.758373 0.324842 0.537348 0.024 Uiso 1 1 calc R U . . .
H00P H 0.887454 0.403092 0.519574 0.024 Uiso 1 1 calc R U . . .
C00J C 0.6504(2) -0.13111(19) 0.26132(15) 0.0240(4) Uani 1 1 d . . . . .
H00Q H 0.612307 -0.190563 0.304569 0.029 Uiso 1 1 calc R U . . .
H00R H 0.606345 -0.139781 0.202346 0.029 Uiso 1 1 calc R U . . .
C00K C 0.7989(2) -0.1518(2) 0.25160(15) 0.0250(5) Uani 1 1 d . . . . .
H00S H 0.818100 -0.219990 0.209095 0.030 Uiso 1 1 calc R U . . .
H00T H 0.839356 -0.169977 0.310674 0.030 Uiso 1 1 calc R U . . .
C00L C 0.8250(2) -0.0182(2) 0.11271(15) 0.0240(4) Uani 1 1 d . . . . .
C00M C 0.6026(2) 0.6882(2) 0.50972(15) 0.0260(5) Uani 1 1 d . . . . .
H00U H 0.580154 0.742946 0.560902 0.031 Uiso 1 1 calc R U . . .
H00V H 0.563922 0.723160 0.454192 0.031 Uiso 1 1 calc R U . . .

loop_
_atom_site_aniso_label
_atom_site_aniso_U_11
_atom_site_aniso_U_22
_atom_site_aniso_U_33
_atom_site_aniso_U_23
_atom_site_aniso_U_13
_atom_site_aniso_U_12
O001 0.0236(7) 0.0234(7) 0.0258(7) 0.0000(6) 0.0024(6) 0.0001(6)
O002 0.0303(8) 0.0300(8) 0.0155(7) 0.0018(6) -0.0021(6) 0.0019(6)
N003 0.0217(8) 0.0217(8) 0.0188(7) -0.0022(6) 0.0014(7) 0.0004(7)
N004 0.0302(10) 0.0217(8) 0.0163(7) -0.0021(6) 0.0024(7) -0.0011(7)
C005 0.0219(10) 0.0224(9) 0.0155(8) 0.0012(7) -0.0026(7) 0.0027(8)
N006 0.0514(13) 0.0384(11) 0.0219(9) -0.0010(8) 0.0030(9) 0.0004(10)
C007 0.0249(10) 0.0238(10) 0.0182(9) -0.0017(8) 0.0034(8) -0.0022(8)
C008 0.0331(11) 0.0179(9) 0.0185(9) -0.0004(8) 0.0020(9) -0.0013(8)
C009 0.0234(10) 0.0238(9) 0.0139(8) 0.0019(7) -0.0020(7) -0.0008(8)
C00A 0.0227(10) 0.0295(10) 0.0208(9) -0.0020(8) 0.0030(8) -0.0034(9)
C00B 0.0246(10) 0.0243(10) 0.0172(9) -0.0018(7) 0.0003(8) -0.0032(8)
C00C 0.0208(10) 0.0280(11) 0.0220(10) -0.0026(8) -0.0009(8) 0.0030(8)
C00D 0.0285(11) 0.0217(9) 0.0188(9) -0.0025(8) 0.0013(8) -0.0003(9)
C00E 0.0252(10) 0.0257(10) 0.0180(9) -0.0014(8) -0.0032(8) 0.0002(9)
C00F 0.0259(10) 0.0191(9) 0.0153(9) -0.0013(7) 0.0002(8) 0.0000(8)
C00G 0.0225(10) 0.0217(10) 0.0199(9) -0.0010(7) -0.0008(8) 0.0023(8)
C00H 0.0317(11) 0.0206(9) 0.0159(8) 0.0017(8) 0.0020(8) -0.0002(9)
C00I 0.0206(9) 0.0216(9) 0.0182(9) 0.0013(7) 0.0007(7) 0.0006(8)
C00J 0.0273(11) 0.0235(10) 0.0212(10) 0.0024(8) -0.0017(9) -0.0027(8)
C00K 0.0291(11) 0.0220(10) 0.0238(10) 0.0018(8) -0.0029(9) 0.0011(9)
C00L 0.0270(10) 0.0218(9) 0.0233(10) -0.0021(8) 0.0041(8) 0.0005(9)
C00M 0.0340(12) 0.0232(10) 0.0209(10) -0.0014(8) -0.0004(9) 0.0070(9)

loop_
_atom_type_symbol
_atom_type_description
_atom_type_scat_dispersion_real
_atom_type_scat_dispersion_imag
_atom_type_scat_source
C C 0.0181 0.0091 'International Tables Vol C Tables 4.2.6.8 and 6.1.1.4'
H H 0.0000 0.0000 'International Tables Vol C Tables 4.2.6.8 and 6.1.1.4'
O O 0.0492 0.0322 'International Tables Vol C Tables 4.2.6.8 and 6.1.1.4'
N N 0.0311 0.0180 'International Tables Vol C Tables 4.2.6.8 and 6.1.1.4'

loop_
_geom_angle_atom_site_label_1
_geom_angle_atom_site_label_2
_geom_angle_atom_site_label_3
_geom_angle
_geom_angle_site_symmetry_1
_geom_angle_site_symmetry_3
_geom_angle_publ_flag
C009 O002 H002 109.5 . . ?
C005 N003 C00A 126.21(18) . . ?
C005 N003 C00G 120.48(17) . . ?
C00G N003 C00A 111.62(17) . . ?
C00D N004 H004 105.2(17) . . ?
C00D N004 C00F 117.10(17) . . ?
C00F N004 H004 109.0(17) . . ?
O001 C005 N003 122.46(19) . . ?
O001 C005 C00D 121.73(18) . . ?
N003 C005 C00D 115.80(18) . . ?
H00A C007 H00B 108.2 . . ?
C009 C007 H00A 109.7 . . ?
C009 C007 H00B 109.7 . . ?
C009 C007 C00C 109.96(16) . . ?
C00C C007 H00A 109.7 . . ?
C00C C007 H00B 109.7 . . ?
C00B C008 H008 109.8 . . ?
C00H C008 H008 109.8 . . ?
C00H C008 C00B 108.71(17) . . ?
C00H C008 C00M 109.32(17) . . ?
C00M C008 H008 109.8 . . ?
C00M C008 C00B 109.41(17) . . ?
O002 C009 C007 110.56(16) . . ?
O002 C009 C00B 110.20(16) . . ?
O002 C009 C00I 107.86(16) . . ?
C007 C009 C00B 109.57(18) . . ?
C007 C009 C00I 109.38(17) . . ?
C00B C009 C00I 109.24(15) . . ?
N003 C00A H00C 111.1 . . ?
N003 C00A H00D 111.1 . . ?
N003 C00A C00J 103.38(17) . . ?
H00C C00A H00D 109.1 . . ?
C00J C00A H00C 111.1 . . ?
C00J C00A H00D 111.1 . . ?
C008 C00B H00E 109.7 . . ?
C008 C00B H00F 109.7 . . ?
C009 C00B C008 109.80(16) . . ?
C009 C00B H00E 109.7 . . ?
C009 C00B H00F 109.7 . . ?
H00E C00B H00F 108.2 . . ?
C007 C00C H00G 109.5 . . ?
C007 C00C C00E 109.49(17) . . ?
C00E C00C H00G 109.5 . . ?
C00M C00C C007 108.88(17) . . ?
C00M C00C H00G 109.5 . . ?
C00M C00C C00E 110.00(17) . . ?
N004 C00D C005 109.55(17) . . ?
N004 C00D H00H 109.8 . . ?
N004 C00D H00I 109.8 . . ?
C005 C00D H00H 109.8 . . ?
C005 C00D H00I 109.8 . . ?
H00H C00D H00I 108.2 . . ?
C00C C00E H00J 109.7 . . ?
C00C C00E H00K 109.7 . . ?
H00J C00E H00K 108.2 . . ?
C00F C00E C00C 109.89(17) . . ?
C00F C00E H00J 109.7 . . ?
C00F C00E H00K 109.7 . . ?
N004 C00F C00E 109.73(17) . . ?
N004 C00F C00H 106.16(16) . . ?
N004 C00F C00I 114.36(17) . . ?
C00E C00F C00I 108.88(17) . . ?
C00H C00F C00E 109.18(16) . . ?
C00H C00F C00I 108.42(16) . . ?
N003 C00G H00L 110.7 . . ?
N003 C00G C00K 102.84(16) . . ?
N003 C00G C00L 110.84(17) . . ?
C00K C00G H00L 110.7 . . ?
C00L C00G H00L 110.7 . . ?
C00L C00G C00K 110.93(17) . . ?
C008 C00H H00M 109.5 . . ?
C008 C00H H00N 109.5 . . ?
C00F C00H C008 110.85(16) . . ?
C00F C00H H00M 109.5 . . ?
C00F C00H H00N 109.5 . . ?
H00M C00H H00N 108.1 . . ?
C009 C00I C00F 109.83(16) . . ?
C009 C00I H00O 109.7 . . ?
C009 C00I H00P 109.7 . . ?
C00F C00I H00O 109.7 . . ?
C00F C00I H00P 109.7 . . ?
H00O C00I H00P 108.2 . . ?
C00A C00J H00Q 111.0 . . ?
C00A C00J H00R 111.0 . . ?
H00Q C00J H00R 109.0 . . ?
C00K C00J C00A 103.63(17) . . ?
C00K C00J H00Q 111.0 . . ?
C00K C00J H00R 111.0 . . ?
C00G C00K H00S 111.3 . . ?
C00G C00K H00T 111.3 . . ?
C00J C00K C00G 102.11(16) . . ?
C00J C00K H00S 111.3 . . ?
C00J C00K H00T 111.3 . . ?
H00S C00K H00T 109.2 . . ?
N006 C00L C00G 177.1(2) . . ?
C008 C00M H00U 109.7 . . ?
C008 C00M H00V 109.7 . . ?
C00C C00M C008 109.66(17) . . ?
C00C C00M H00U 109.7 . . ?
C00C C00M H00V 109.7 . . ?
H00U C00M H00V 108.2 . . ?

loop_
_geom_bond_atom_site_label_1
_geom_bond_atom_site_label_2
_geom_bond_distance
_geom_bond_site_symmetry_2
_geom_bond_publ_flag
O001 C005 1.225(3) . ?
O002 H002 0.8200 . ?
O002 C009 1.434(2) . ?
N003 C005 1.353(3) . ?
N003 C00A 1.479(3) . ?
N003 C00G 1.462(3) . ?
N004 H004 0.92(3) . ?
N004 C00D 1.459(3) . ?
N004 C00F 1.478(2) . ?
C005 C00D 1.522(3) . ?
N006 C00L 1.145(3) . ?
C007 H00A 0.9700 . ?
C007 H00B 0.9700 . ?
C007 C009 1.526(3) . ?
C007 C00C 1.532(3) . ?
C008 H008 0.9800 . ?
C008 C00B 1.534(3) . ?
C008 C00H 1.532(3) . ?
C008 C00M 1.533(3) . ?
C009 C00B 1.529(3) . ?
C009 C00I 1.532(3) . ?
C00A H00C 0.9700 . ?
C00A H00D 0.9700 . ?
C00A C00J 1.529(3) . ?
C00B H00E 0.9700 . ?
C00B H00F 0.9700 . ?
C00C H00G 0.9800 . ?
C00C C00E 1.534(3) . ?
C00C C00M 1.528(3) . ?
C00D H00H 0.9700 . ?
C00D H00I 0.9700 . ?
C00E H00J 0.9700 . ?
C00E H00K 0.9700 . ?
C00E C00F 1.531(3) . ?
C00F C00H 1.529(3) . ?
C00F C00I 1.552(3) . ?
C00G H00L 0.9800 . ?
C00G C00K 1.529(3) . ?
C00G C00L 1.479(3) . ?
C00H H00M 0.9700 . ?
C00H H00N 0.9700 . ?
C00I H00O 0.9700 . ?
C00I H00P 0.9700 . ?
C00J H00Q 0.9700 . ?
C00J H00R 0.9700 . ?
C00J C00K 1.528(3) . ?
C00K H00S 0.9700 . ?
C00K H00T 0.9700 . ?
C00M H00U 0.9700 . ?
C00M H00V 0.9700 . ?

loop_
_geom_torsion_atom_site_label_1
_geom_torsion_atom_site_label_2
_geom_torsion_atom_site_label_3
_geom_torsion_atom_site_label_4
_geom_torsion
_geom_torsion_site_symmetry_1
_geom_torsion_site_symmetry_2
_geom_torsion_site_symmetry_3
_geom_torsion_site_symmetry_4
_geom_torsion_publ_flag
O001 C005 C00D N004 13.5(3) . . . . ?
O002 C009 C00B C008 179.09(16) . . . . ?
O002 C009 C00I C00F -179.97(16) . . . . ?
N003 C005 C00D N004 -167.70(17) . . . . ?
N003 C00A C00J C00K 27.7(2) . . . . ?
N003 C00G C00K C00J 36.6(2) . . . . ?
N004 C00F C00H C008 177.21(17) . . . . ?
N004 C00F C00I C009 177.35(17) . . . . ?
C005 N003 C00A C00J -169.72(18) . . . . ?
C005 N003 C00G C00K 145.87(18) . . . . ?
C005 N003 C00G C00L -95.5(2) . . . . ?
C007 C009 C00B C008 -59.0(2) . . . . ?
C007 C009 C00I C00F 59.7(2) . . . . ?
C007 C00C C00E C00F -60.0(2) . . . . ?
C007 C00C C00M C008 60.4(2) . . . . ?
C009 C007 C00C C00E 59.9(2) . . . . ?
C009 C007 C00C C00M -60.4(2) . . . . ?
C00A N003 C005 O001 172.76(19) . . . . ?
C00A N003 C005 C00D -6.1(3) . . . . ?
C00A N003 C00G C00K -20.2(2) . . . . ?
C00A N003 C00G C00L 98.4(2) . . . . ?
C00A C00J C00K C00G -39.96(19) . . . . ?
C00B C008 C00H C00F 60.2(2) . . . . ?
C00B C008 C00M C00C -60.1(2) . . . . ?
C00B C009 C00I C00F -60.2(2) . . . . ?
C00C C007 C009 O002 -178.54(16) . . . . ?
C00C C007 C009 C00B 59.8(2) . . . . ?
C00C C007 C009 C00I -59.9(2) . . . . ?
C00C C00E C00F N004 -174.65(16) . . . . ?
C00C C00E C00F C00H -58.7(2) . . . . ?
C00C C00E C00F C00I 59.5(2) . . . . ?
C00D N004 C00F C00E -59.6(2) . . . . ?
C00D N004 C00F C00H -177.44(17) . . . . ?
C00D N004 C00F C00I 63.1(2) . . . . ?
C00E C00C C00M C008 -59.6(2) . . . . ?
C00E C00F C00H C008 59.0(2) . . . . ?
C00E C00F C00I C009 -59.5(2) . . . . ?
C00F N004 C00D C005 -154.73(17) . . . . ?
C00G N003 C005 O001 8.8(3) . . . . ?
C00G N003 C005 C00D -169.99(17) . . . . ?
C00G N003 C00A C00J -4.6(2) . . . . ?
C00H C008 C00B C009 -60.2(2) . . . . ?
C00H C008 C00M C00C 58.9(2) . . . . ?
C00H C00F C00I C009 59.1(2) . . . . ?
C00I C009 C00B C008 60.8(2) . . . . ?
C00I C00F C00H C008 -59.5(2) . . . . ?
C00L C00G C00K C00J -82.0(2) . . . . ?
C00M C008 C00B C009 59.2(2) . . . . ?
C00M C008 C00H C00F -59.1(2) . . . . ?
C00M C00C C00E C00F 59.6(2) . . . . ?
